data_8106557
loop_
_publ_author_name
'Samipillai, Marivel'
'Govender, Thavendran'
'Kruger, Hendrik G.'
'Tricia, Naicker'

_publ_section_title
;
 Crystal structure of (S)-benzyl
 3-(benzylcarba-moyl)-3,4-dihydroisoquinoline-2(1H)-carboxylate,
 C25H24N2O3
;
_journal_issue 3
_journal_name_full 'Zeitschrift f\"ur Kristallographie - New Crystal Structures'
_journal_page_first 425
_journal_page_last 426
_journal_paper_doi 10.1515/ncrs-2016-0299
_journal_volume 232
_journal_year 2017
_chemical_absolute_configuration syn
_chemical_formula_moiety 'C25 H24 N2 O3'
_chemical_formula_sum 'C25 H24 N2 O3'
_chemical_formula_weight 400.46
_chemical_name_common 'Hydroisoquinolinium derivative'
_chemical_name_systematic
;
(S)-benzyl 3-(benzylcarbamoyl)-3,4-dihydroisoquinoline-2(1H)-carboxylate
;
_space_group_crystal_system monoclinic
_space_group_IT_number 4
_space_group_name_Hall 'P 2yb'
_space_group_name_H-M_alt 'P 1 21 1'
_atom_sites_solution_hydrogens geom
_cell_angle_alpha 90
_cell_angle_beta 98.328(3)
_cell_angle_gamma 90
_cell_formula_units_Z 2
_cell_length_a 9.7404(5)
_cell_length_b 10.0985(5)
_cell_length_c 10.7520(5)
_cell_measurement_reflns_used 8282
_cell_measurement_temperature 100(2)
_cell_measurement_theta_max 25.49
_cell_measurement_theta_min 2.64
_cell_volume 1046.45(9)
_computing_cell_refinement 'SAINT (Bruker AXS Inc., Madison, WI, USA, 2006)'
_computing_data_collection 'SAINT (Bruker AXS Inc., Madison, WI, USA, 2006)'
_computing_data_reduction 'SAINT-Plus and XPREP (Bruker, 2008)'
_computing_molecular_graphics 'X-Seed (Barbour, 2001)'
_computing_publication_material 'ORTEP-3 '
_computing_structure_refinement 'SHELXS-2014 (Sheldrick, 2014)'
_computing_structure_solution 'SHELXS-97 (Sheldrick, 1997)'
_diffrn_ambient_temperature 100(2)
_diffrn_measured_fraction_theta_full 1.000
_diffrn_measured_fraction_theta_max 0.993
_diffrn_measurement_device_type 'Bruker APEX-II CCD'
_diffrn_measurement_method '\f and \w scans'
_diffrn_radiation_type MoK\a
_diffrn_radiation_wavelength 0.71073
_diffrn_reflns_av_R_equivalents 0.0223
_diffrn_reflns_av_unetI/netI 0.0203
_diffrn_reflns_Laue_measured_fraction_full 1.000
_diffrn_reflns_Laue_measured_fraction_max 0.993
_diffrn_reflns_limit_h_max 11
_diffrn_reflns_limit_h_min -11
_diffrn_reflns_limit_k_max 12
_diffrn_reflns_limit_k_min -12
_diffrn_reflns_limit_l_max 12
_diffrn_reflns_limit_l_min -12
_diffrn_reflns_number 14817
_diffrn_reflns_point_group_measured_fraction_full 0.970
_diffrn_reflns_point_group_measured_fraction_max 0.960
_diffrn_reflns_theta_full 25.242
_diffrn_reflns_theta_max 25.491
_diffrn_reflns_theta_min 1.914
_diffrn_source 'sealed tube'
_exptl_absorpt_coefficient_mu 0.084
_exptl_absorpt_correction_T_max 1.000
_exptl_absorpt_correction_T_min 0.965
_exptl_absorpt_correction_type multi-scan
_exptl_absorpt_process_details SADABS
_exptl_crystal_colour colourless
_exptl_crystal_density_diffrn 1.271
_exptl_crystal_description block
_exptl_crystal_F_000 424
_exptl_crystal_size_max 0.430
_exptl_crystal_size_mid 0.311
_exptl_crystal_size_min 0.214
_refine_diff_density_max 0.131
_refine_diff_density_min -0.140
_refine_diff_density_rms 0.029
_refine_ls_abs_structure_details
;
 Flack x determined using 1571 quotients [(I+)-(I-)]/[(I+)+(I-)]
 (Parsons, Flack and Wagner, Acta Cryst. B69 (2013) 249-259).
;
_refine_ls_abs_structure_Flack 0.0(3)
_refine_ls_extinction_coef .
_refine_ls_extinction_method none
_refine_ls_goodness_of_fit_ref 0.911
_refine_ls_hydrogen_treatment constr
_refine_ls_matrix_type full
_refine_ls_number_parameters 271
_refine_ls_number_reflns 3736
_refine_ls_number_restraints 1
_refine_ls_restrained_S_all 0.911
_refine_ls_R_factor_all 0.0269
_refine_ls_R_factor_gt 0.0252
_refine_ls_shift/su_max 0.000
_refine_ls_shift/su_mean 0.000
_refine_ls_structure_factor_coef Fsqd
_refine_ls_weighting_details 'w=1/[\s^2^(Fo^2^)+(0.0291P)^2^+0.2969P] where P=(Fo^2^+2Fc^2^)/3'
_refine_ls_weighting_scheme calc
_refine_ls_wR_factor_gt 0.0588
_refine_ls_wR_factor_ref 0.0600
_reflns_Friedel_coverage 0.823
_reflns_Friedel_fraction_full 0.936
_reflns_Friedel_fraction_max 0.923
_reflns_number_gt 3597
_reflns_number_total 3736
_reflns_threshold_expression 'I > 2\s(I)'
_cod_data_source_file suppl_ncrs-2016-0299_suppl.cif
_cod_data_source_block 1
_cod_original_sg_symbol_H-M 'P 21'
_cod_database_code 8106557
_shelx_space_group_comment
;
The symmetry employed for this shelxl refinement is uniquely defined
by the following loop, which should always be used as a source of
symmetry information in preference to the above space-group names.
They are only intended as comments.
;
_shelx_estimated_absorpt_t_min 0.965
_shelx_estimated_absorpt_t_max 0.982

loop_
_space_group_symop_operation_xyz
'x, y, z'
'-x, y+1/2, -z'

loop_
_atom_site_label
_atom_site_type_symbol
_atom_site_fract_x
_atom_site_fract_y
_atom_site_fract_z
_atom_site_U_iso_or_equiv
_atom_site_adp_type
_atom_site_occupancy
_atom_site_site_symmetry_order
_atom_site_calc_flag
_atom_site_refinement_flags_posn
_atom_site_refinement_flags_adp
_atom_site_refinement_flags_occupancy
_atom_site_disorder_assembly
_atom_site_disorder_group
N1 N 0.24447(15) 0.79032(15) 0.46300(14) 0.0175(3) Uani 1 1 d . . . . .
C2 C 0.2072(2) 0.70771(19) 0.56613(17) 0.0201(4) Uani 1 1 d . . . . .
H2A H 0.2510 0.6196 0.5625 0.024 Uiso 1 1 calc R U . . .
H2B H 0.1054 0.6947 0.5536 0.024 Uiso 1 1 calc R U . . .
C3 C 0.25126(17) 0.76658(19) 0.69426(17) 0.0183(4) Uani 1 1 d . . . . .
C4 C 0.27324(19) 0.6836(2) 0.79887(17) 0.0210(4) Uani 1 1 d . . . . .
H4 H 0.2679 0.5903 0.7881 0.025 Uiso 1 1 calc R U . . .
C5 C 0.3028(2) 0.7368(2) 0.91867(19) 0.0252(4) Uani 1 1 d . . . . .
H5 H 0.3159 0.6800 0.9898 0.030 Uiso 1 1 calc R U . . .
C6 C 0.3135(2) 0.8733(2) 0.93466(19) 0.0269(5) Uani 1 1 d . . . . .
H6 H 0.3337 0.9097 1.0167 0.032 Uiso 1 1 calc R U . . .
C7 C 0.2946(2) 0.9560(2) 0.83093(19) 0.0249(4) Uani 1 1 d . . . . .
H7 H 0.3039 1.0491 0.8420 0.030 Uiso 1 1 calc R U . . .
C8 C 0.26214(18) 0.90333(19) 0.70997(18) 0.0195(4) Uani 1 1 d . . . . .
C9 C 0.2339(2) 0.98892(19) 0.59474(19) 0.0222(4) Uani 1 1 d . . . . .
H9A H 0.2763 1.0772 0.6132 0.027 Uiso 1 1 calc R U . . .
H9B H 0.1326 1.0012 0.5721 0.027 Uiso 1 1 calc R U . . .
C10 C 0.29266(19) 0.92722(17) 0.48345(17) 0.0186(4) Uani 1 1 d . . . . .
H10 H 0.2532 0.9785 0.4070 0.022 Uiso 1 1 calc R U . . .
C11 C 0.45097(19) 0.94378(19) 0.49808(16) 0.0181(4) Uani 1 1 d . . . . .
O12 O 0.50034(15) 1.05623(13) 0.50978(15) 0.0277(3) Uani 1 1 d . . . . .
N13 N 0.52719(14) 0.83506(16) 0.49343(13) 0.0167(3) Uani 1 1 d . . . . .
H13 H 0.4865 0.7571 0.4909 0.020 Uiso 1 1 calc R U . . .
C14 C 0.67582(17) 0.8419(2) 0.49237(15) 0.0175(4) Uani 1 1 d . . . . .
H14A H 0.7203 0.7651 0.5391 0.021 Uiso 1 1 calc R U . . .
H14B H 0.7122 0.9232 0.5371 0.021 Uiso 1 1 calc R U . . .
C15 C 0.71644(18) 0.84300(19) 0.36108(16) 0.0171(3) Uani 1 1 d . . . . .
C16 C 0.85645(18) 0.85572(19) 0.34930(17) 0.0204(4) Uani 1 1 d . . . . .
H16 H 0.9231 0.8655 0.4225 0.024 Uiso 1 1 calc R U . . .
C17 C 0.89966(18) 0.8543(2) 0.23207(18) 0.0230(4) Uani 1 1 d . . . . .
H17 H 0.9953 0.8636 0.2252 0.028 Uiso 1 1 calc R U . . .
C18 C 0.80309(19) 0.8395(2) 0.12451(17) 0.0234(4) Uani 1 1 d . . . . .
H18 H 0.8325 0.8369 0.0441 0.028 Uiso 1 1 calc R U . . .
C19 C 0.66364(19) 0.8284(2) 0.13547(16) 0.0229(4) Uani 1 1 d . . . . .
H19 H 0.5971 0.8195 0.0621 0.028 Uiso 1 1 calc R U . . .
C20 C 0.62022(17) 0.8302(2) 0.25312(16) 0.0199(4) Uani 1 1 d . . . . .
H20 H 0.5243 0.8226 0.2596 0.024 Uiso 1 1 calc R U . . .
C21 C 0.22325(18) 0.74605(19) 0.34245(17) 0.0184(4) Uani 1 1 d . . . . .
O22 O 0.25571(12) 0.80741(14) 0.25357(11) 0.0238(3) Uani 1 1 d . . . . .
O23 O 0.15980(13) 0.62682(13) 0.33411(11) 0.0215(3) Uani 1 1 d . . . . .
C24 C 0.1187(2) 0.5739(2) 0.20776(18) 0.0254(4) Uani 1 1 d . . . . .
H24A H 0.1591 0.6286 0.1458 0.030 Uiso 1 1 calc R U . . .
H24B H 0.0164 0.5763 0.1862 0.030 Uiso 1 1 calc R U . . .
C25 C 0.16945(19) 0.43361(19) 0.20340(16) 0.0200(4) Uani 1 1 d . . . . .
C26 C 0.3097(2) 0.4065(2) 0.20439(17) 0.0248(4) Uani 1 1 d . . . . .
H26 H 0.3741 0.4775 0.2071 0.030 Uiso 1 1 calc R U . . .
C27 C 0.3561(2) 0.2778(2) 0.20147(18) 0.0308(5) Uani 1 1 d . . . . .
H27 H 0.4522 0.2607 0.2031 0.037 Uiso 1 1 calc R U . . .
C28 C 0.2633(2) 0.1734(2) 0.19619(18) 0.0337(5) Uani 1 1 d . . . . .
H28 H 0.2955 0.0847 0.1940 0.040 Uiso 1 1 calc R U . . .
C29 C 0.1232(2) 0.1989(2) 0.19407(19) 0.0313(5) Uani 1 1 d . . . . .
H29 H 0.0591 0.1277 0.1901 0.038 Uiso 1 1 calc R U . . .
C30 C 0.07657(19) 0.3286(2) 0.19769(16) 0.0234(4) Uani 1 1 d . . . . .
H30 H -0.0196 0.3457 0.1963 0.028 Uiso 1 1 calc R U . . .

loop_
_atom_site_aniso_label
_atom_site_aniso_U_11
_atom_site_aniso_U_22
_atom_site_aniso_U_33
_atom_site_aniso_U_23
_atom_site_aniso_U_13
_atom_site_aniso_U_12
N1 0.0196(7) 0.0146(8) 0.0187(8) 0.0004(6) 0.0046(6) -0.0014(6)
C2 0.0253(9) 0.0155(9) 0.0203(9) 0.0008(8) 0.0062(7) -0.0027(8)
C3 0.0153(8) 0.0193(10) 0.0216(9) -0.0017(7) 0.0069(7) -0.0005(7)
C4 0.0190(9) 0.0210(10) 0.0243(10) -0.0002(8) 0.0067(7) -0.0006(8)
C5 0.0247(10) 0.0316(12) 0.0201(10) 0.0014(8) 0.0061(8) -0.0026(9)
C6 0.0263(10) 0.0333(13) 0.0218(10) -0.0089(8) 0.0065(8) -0.0031(9)
C7 0.0232(10) 0.0224(10) 0.0307(11) -0.0084(9) 0.0097(8) -0.0025(8)
C8 0.0157(9) 0.0202(9) 0.0242(10) -0.0020(8) 0.0085(7) 0.0000(7)
C9 0.0221(9) 0.0156(10) 0.0301(10) -0.0014(8) 0.0074(8) 0.0012(8)
C10 0.0211(9) 0.0119(10) 0.0233(9) 0.0022(7) 0.0045(7) 0.0007(7)
C11 0.0239(9) 0.0144(9) 0.0166(8) 0.0020(7) 0.0052(7) -0.0004(8)
O12 0.0268(7) 0.0136(7) 0.0438(8) -0.0004(6) 0.0087(6) -0.0027(6)
N13 0.0186(7) 0.0123(7) 0.0200(7) -0.0011(6) 0.0057(6) -0.0027(6)
C14 0.0188(8) 0.0166(9) 0.0170(8) 0.0006(8) 0.0026(6) -0.0007(8)
C15 0.0217(8) 0.0109(8) 0.0193(8) 0.0009(7) 0.0047(7) 0.0008(7)
C16 0.0202(8) 0.0184(10) 0.0219(9) 0.0026(8) 0.0008(7) 0.0021(8)
C17 0.0200(9) 0.0217(10) 0.0291(10) 0.0049(8) 0.0090(8) 0.0047(8)
C18 0.0312(10) 0.0198(9) 0.0216(9) 0.0026(8) 0.0118(8) 0.0040(9)
C19 0.0273(9) 0.0234(10) 0.0177(9) -0.0008(8) 0.0018(7) -0.0003(8)
C20 0.0193(8) 0.0196(10) 0.0211(9) -0.0003(8) 0.0041(7) -0.0012(8)
C21 0.0148(8) 0.0183(9) 0.0218(9) -0.0001(8) 0.0018(7) 0.0013(7)
O22 0.0236(6) 0.0273(8) 0.0209(7) 0.0026(6) 0.0048(5) -0.0027(6)
O23 0.0269(7) 0.0195(7) 0.0177(6) -0.0016(5) 0.0016(5) -0.0033(6)
C24 0.0317(11) 0.0250(11) 0.0175(10) -0.0037(8) -0.0033(8) -0.0007(9)
C25 0.0234(9) 0.0243(11) 0.0127(8) -0.0021(8) 0.0047(7) -0.0002(8)
C26 0.0197(9) 0.0388(12) 0.0161(9) 0.0003(8) 0.0037(7) -0.0031(9)
C27 0.0263(10) 0.0496(14) 0.0175(9) -0.0004(9) 0.0062(8) 0.0139(10)
C28 0.0534(15) 0.0289(12) 0.0201(10) 0.0010(9) 0.0098(10) 0.0169(10)
C29 0.0456(13) 0.0230(11) 0.0274(11) -0.0017(9) 0.0118(9) -0.0074(10)
C30 0.0219(8) 0.0294(11) 0.0204(9) -0.0020(9) 0.0076(7) -0.0031(9)

loop_
_atom_type_symbol
_atom_type_description
_atom_type_scat_dispersion_real
_atom_type_scat_dispersion_imag
_atom_type_scat_source
C C 0.0033 0.0016 'International Tables Vol C Tables 4.2.6.8 and 6.1.1.4'
H H 0.0000 0.0000 'International Tables Vol C Tables 4.2.6.8 and 6.1.1.4'
N N 0.0061 0.0033 'International Tables Vol C Tables 4.2.6.8 and 6.1.1.4'
O O 0.0106 0.0060 'International Tables Vol C Tables 4.2.6.8 and 6.1.1.4'

loop_
_geom_angle_atom_site_label_1
_geom_angle_atom_site_label_2
_geom_angle_atom_site_label_3
_geom_angle
_geom_angle_site_symmetry_1
_geom_angle_site_symmetry_3
C21 N1 C10 117.04(15) . .
C21 N1 C2 120.76(15) . .
C10 N1 C2 121.94(15) . .
N1 C2 C3 113.34(15) . .
N1 C2 H2A 108.9 . .
C3 C2 H2A 108.9 . .
N1 C2 H2B 108.9 . .
C3 C2 H2B 108.9 . .
H2A C2 H2B 107.7 . .
C8 C3 C4 119.85(18) . .
C8 C3 C2 120.61(17) . .
C4 C3 C2 119.44(17) . .
C5 C4 C3 120.25(18) . .
C5 C4 H4 119.9 . .
C3 C4 H4 119.9 . .
C4 C5 C6 120.02(19) . .
C4 C5 H5 120.0 . .
C6 C5 H5 120.0 . .
C7 C6 C5 119.97(19) . .
C7 C6 H6 120.0 . .
C5 C6 H6 120.0 . .
C6 C7 C8 120.37(19) . .
C6 C7 H7 119.8 . .
C8 C7 H7 119.8 . .
C3 C8 C7 119.52(18) . .
C3 C8 C9 117.93(17) . .
C7 C8 C9 122.53(18) . .
C8 C9 C10 111.46(15) . .
C8 C9 H9A 109.3 . .
C10 C9 H9A 109.3 . .
C8 C9 H9B 109.3 . .
C10 C9 H9B 109.3 . .
H9A C9 H9B 108.0 . .
N1 C10 C9 110.67(15) . .
N1 C10 C11 114.38(15) . .
C9 C10 C11 111.02(15) . .
N1 C10 H10 106.8 . .
C9 C10 H10 106.8 . .
C11 C10 H10 106.8 . .
O12 C11 N13 123.54(17) . .
O12 C11 C10 118.80(17) . .
N13 C11 C10 117.63(16) . .
C11 N13 C14 121.58(16) . .
C11 N13 H13 119.2 . .
C14 N13 H13 119.2 . .
N13 C14 C15 113.69(14) . .
N13 C14 H14A 108.8 . .
C15 C14 H14A 108.8 . .
N13 C14 H14B 108.8 . .
C15 C14 H14B 108.8 . .
H14A C14 H14B 107.7 . .
C20 C15 C16 118.91(16) . .
C20 C15 C14 122.74(15) . .
C16 C15 C14 118.34(15) . .
C17 C16 C15 120.79(17) . .
C17 C16 H16 119.6 . .
C15 C16 H16 119.6 . .
C16 C17 C18 120.01(16) . .
C16 C17 H17 120.0 . .
C18 C17 H17 120.0 . .
C19 C18 C17 119.48(16) . .
C19 C18 H18 120.3 . .
C17 C18 H18 120.3 . .
C18 C19 C20 120.50(17) . .
C18 C19 H19 119.8 . .
C20 C19 H19 119.8 . .
C15 C20 C19 120.29(16) . .
C15 C20 H20 119.9 . .
C19 C20 H20 119.9 . .
O22 C21 O23 124.72(17) . .
O22 C21 N1 124.06(17) . .
O23 C21 N1 111.21(15) . .
C21 O23 C24 116.69(15) . .
O23 C24 C25 109.07(15) . .
O23 C24 H24A 109.9 . .
C25 C24 H24A 109.9 . .
O23 C24 H24B 109.9 . .
C25 C24 H24B 109.9 . .
H24A C24 H24B 108.3 . .
C30 C25 C26 118.87(18) . .
C30 C25 C24 120.36(17) . .
C26 C25 C24 120.77(18) . .
C27 C26 C25 120.63(19) . .
C27 C26 H26 119.7 . .
C25 C26 H26 119.7 . .
C26 C27 C28 120.38(18) . .
C26 C27 H27 119.8 . .
C28 C27 H27 119.8 . .
C29 C28 C27 119.6(2) . .
C29 C28 H28 120.2 . .
C27 C28 H28 120.2 . .
C28 C29 C30 120.1(2) . .
C28 C29 H29 120.0 . .
C30 C29 H29 120.0 . .
C29 C30 C25 120.47(18) . .
C29 C30 H30 119.8 . .
C25 C30 H30 119.8 . .

loop_
_geom_bond_atom_site_label_1
_geom_bond_atom_site_label_2
_geom_bond_distance
_geom_bond_site_symmetry_2
N1 C21 1.358(2) .
N1 C10 1.466(2) .
N1 C2 1.475(2) .
C2 C3 1.505(3) .
C2 H2A 0.9900 .
C2 H2B 0.9900 .
C3 C8 1.394(3) .
C3 C4 1.394(3) .
C4 C5 1.387(3) .
C4 H4 0.9500 .
C5 C6 1.391(3) .
C5 H5 0.9500 .
C6 C7 1.384(3) .
C6 H6 0.9500 .
C7 C8 1.398(3) .
C7 H7 0.9500 .
C8 C9 1.503(3) .
C9 C10 1.532(3) .
C9 H9A 0.9900 .
C9 H9B 0.9900 .
C10 C11 1.536(2) .
C10 H10 1.0000 .
C11 O12 1.233(2) .
C11 N13 1.330(2) .
N13 C14 1.451(2) .
N13 H13 0.8800 .
C14 C15 1.520(2) .
C14 H14A 0.9900 .
C14 H14B 0.9900 .
C15 C20 1.388(2) .
C15 C16 1.394(2) .
C16 C17 1.386(3) .
C16 H16 0.9500 .
C17 C18 1.389(3) .
C17 H17 0.9500 .
C18 C19 1.385(3) .
C18 H18 0.9500 .
C19 C20 1.391(2) .
C19 H19 0.9500 .
C20 H20 0.9500 .
C21 O22 1.219(2) .
C21 O23 1.350(2) .
O23 C24 1.461(2) .
C24 C25 1.503(3) .
C24 H24A 0.9900 .
C24 H24B 0.9900 .
C25 C30 1.389(3) .
C25 C26 1.392(3) .
C26 C27 1.378(3) .
C26 H26 0.9500 .
C27 C28 1.385(3) .
C27 H27 0.9500 .
C28 C29 1.386(3) .
C28 H28 0.9500 .
C29 C30 1.389(3) .
C29 H29 0.9500 .
C30 H30 0.9500 .

loop_
_geom_hbond_atom_site_label_D
_geom_hbond_atom_site_label_H
_geom_hbond_atom_site_label_A
_geom_hbond_distance_DH
_geom_hbond_distance_HA
_geom_hbond_distance_DA
_geom_hbond_angle_DHA
_geom_hbond_site_symmetry_A
N13 H13 O12 0.88 2.03 2.828(2) 149.8 2_646
